data_4121810
loop_
_publ_author_name
'Hruszkewycz, Damian P.'
'Balcells, David'
'Guard, Louise M.'
'Hazari, Nilay'
'Tilset, Mats'

_publ_section_title
;
 Insight into the efficiency of cinnamyl-supported precatalysts for the
 suzuki-miyaura reaction: observation of pd(i) dimers with bridging allyl
 ligands during catalysis.
;
_journal_issue 20
_journal_name_full 'Journal of the American Chemical Society'
_journal_page_first 7300
_journal_page_last 7316
_journal_paper_doi 10.1021/ja412565c
_journal_volume 136
_journal_year 2014
_chemical_formula_moiety 'C58 H79 Cl N4 Pd2'
_chemical_formula_sum 'C58 H79 Cl N4 Pd2'
_chemical_formula_weight 1080.50
_chemical_name_systematic
;
 ? 
;
_space_group_crystal_system monoclinic
_space_group_IT_number 14
_space_group_name_Hall '-P 2yn'
_space_group_name_H-M_alt 'P 1 21/n 1'
_symmetry_space_group_name_Hall '-P 2yn'
_symmetry_space_group_name_H-M 'P 1 21/n 1'
_atom_sites_solution_hydrogens geom
_atom_sites_solution_primary direct
_atom_sites_solution_secondary difmap
_audit_creation_date 2013-06-04
_audit_creation_method
;
  Olex2 1.2
  (compiled Apr 23 2013 17:59:47, GUI svn.r4466)
;
_cell_angle_alpha 90.00
_cell_angle_beta 113.824(8)
_cell_angle_gamma 90.00
_cell_formula_units_Z 4
_cell_length_a 20.562(4)
_cell_length_b 12.0606(2)
_cell_length_c 24.4409(17)
_cell_measurement_reflns_used 159107
_cell_measurement_temperature 93
_cell_measurement_theta_max 65.2
_cell_measurement_theta_min 2.0
_cell_volume 5544.6(12)
_computing_cell_refinement 'CrystalClear-SM Expert 2.0 r12 (Rigaku, 2011)'
_computing_data_collection 'CrystalClear-SM Expert 2.0 r12 (Rigaku, 2011)'
_computing_data_reduction 'CrystalClear-SM Expert 2.0 r12 (Rigaku, 2011)'
_computing_molecular_graphics
;
O. V. Dolomanov, L. J. Bourhis, R. J. Gildea, J. A. K. Howard and H. Puschmann,
OLEX2: a complete structure solution, refinement and analysis program.
J. Appl. Cryst. (2009). 42, 339-341.
;
_computing_publication_material
;
O. V. Dolomanov, L. J. Bourhis, R. J. Gildea, J. A. K. Howard and H. Puschmann,
OLEX2: a complete structure solution, refinement and analysis program.
J. Appl. Cryst. (2009). 42, 339-341.
;
_computing_structure_refinement 'SHELXL-97 (Sheldrick, 2008)'
_computing_structure_solution 'SHELXS-97 (Sheldrick, 2008)'
_diffrn_ambient_temperature 93
_diffrn_detector CCD
_diffrn_detector_area_resol_mean 22.2
_diffrn_measured_fraction_theta_full 1.000
_diffrn_measured_fraction_theta_max 1.000
_diffrn_measurement_details
;
scan:
    Number of images: 90
               Slice: -48.0000 - 132.0000
         Image width: 2.0000
            Exp time: 2.0000
       Rotation axis: Omega
               Omega: 0.0000
               Kappa: 0.0000
                 Phi: 0.0000
                 XTD: 42.2538
              2theta: 41.5800
scan:
    Number of images: 90
               Slice: 0.0000 - 180.0000
         Image width: 2.0000
            Exp time: 5.0000
       Rotation axis: Omega
               Omega: 0.0000
               Kappa: 0.0000
                 Phi: 0.0000
                 XTD: 42.2538
              2theta: 89.5800
scan:
    Number of images: 90
               Slice: -48.0000 - 132.0000
         Image width: 2.0000
            Exp time: 2.0000
       Rotation axis: Omega
               Omega: 0.0000
               Kappa: 0.0000
                 Phi: 180.0000
                 XTD: 42.2538
              2theta: 41.5800
scan:
    Number of images: 90
               Slice: 0.0000 - 180.0000
         Image width: 2.0000
            Exp time: 5.0000
       Rotation axis: Omega
               Omega: 0.0000
               Kappa: 0.0000
                 Phi: 180.0000
                 XTD: 42.2538
              2theta: 89.5800
scan:
    Number of images: 90
               Slice: -48.0000 - 132.0000
         Image width: 2.0000
            Exp time: 2.0000
       Rotation axis: Omega
               Omega: 0.0000
               Kappa: 54.0000
                 Phi: 220.0000
                 XTD: 42.2538
              2theta: 41.5800
scan:
    Number of images: 90
               Slice: 0.0000 - 180.0000
         Image width: 2.0000
            Exp time: 5.0000
       Rotation axis: Omega
               Omega: 0.0000
               Kappa: 54.0000
                 Phi: 50.0000
                 XTD: 42.2538
              2theta: 89.5800
scan:
    Number of images: 90
               Slice: 0.0000 - 180.0000
         Image width: 2.0000
            Exp time: 5.0000
       Rotation axis: Omega
               Omega: 0.0000
               Kappa: 54.0000
                 Phi: 125.0000
                 XTD: 42.2538
              2theta: 89.5800
scan:
    Number of images: 90
               Slice: -48.0000 - 132.0000
         Image width: 2.0000
            Exp time: 2.0000
       Rotation axis: Omega
               Omega: 0.0000
               Kappa: 54.0000
                 Phi: 55.0000
                 XTD: 42.2538
              2theta: 41.5800
scan:
    Number of images: 90
               Slice: 0.0000 - 180.0000
         Image width: 2.0000
            Exp time: 5.0000
       Rotation axis: Omega
               Omega: 0.0000
               Kappa: 54.0000
                 Phi: 225.0000
                 XTD: 42.2538
              2theta: 89.5800
scan:
    Number of images: 90
               Slice: 0.0000 - 180.0000
         Image width: 2.0000
            Exp time: 5.0000
       Rotation axis: Omega
               Omega: 0.0000
               Kappa: 54.0000
                 Phi: 300.0000
                 XTD: 42.2538
              2theta: 89.5800
scan:
    Number of images: 90
               Slice: 0.0000 - 180.0000
         Image width: 2.0000
            Exp time: 5.0000
       Rotation axis: Omega
               Omega: 0.0000
               Kappa: 54.0000
                 Phi: 250.0000
                 XTD: 42.2538
              2theta: 89.5800
scan:
    Number of images: 90
               Slice: -48.0000 - 132.0000
         Image width: 2.0000
            Exp time: 2.0000
       Rotation axis: Omega
               Omega: 0.0000
               Kappa: 54.0000
                 Phi: 320.0000
                 XTD: 42.2538
              2theta: 41.5800
scan:
    Number of images: 90
               Slice: -48.0000 - 132.0000
         Image width: 2.0000
            Exp time: 2.0000
       Rotation axis: Omega
               Omega: 0.0000
               Kappa: 54.0000
                 Phi: 110.0000
                 XTD: 42.2538
              2theta: 41.5800
scan:
    Number of images: 90
               Slice: 0.0000 - 180.0000
         Image width: 2.0000
            Exp time: 5.0000
       Rotation axis: Omega
               Omega: 0.0000
               Kappa: 54.0000
                 Phi: 150.0000
                 XTD: 42.2538
              2theta: 89.5800
scan:
    Number of images: 90
               Slice: 0.0000 - 180.0000
         Image width: 2.0000
            Exp time: 5.0000
       Rotation axis: Omega
               Omega: 0.0000
               Kappa: 54.0000
                 Phi: 75.0000
                 XTD: 42.2538
              2theta: 89.5800
scan:
    Number of images: 90
               Slice: 0.0000 - 180.0000
         Image width: 2.0000
            Exp time: 5.0000
       Rotation axis: Omega
               Omega: 0.0000
               Kappa: 54.0000
                 Phi: 350.0000
                 XTD: 42.2538
              2theta: 89.5800
scan:
    Number of images: 90
               Slice: -48.0000 - 132.0000
         Image width: 2.0000
            Exp time: 2.0000
       Rotation axis: Omega
               Omega: 0.0000
               Kappa: 54.0000
                 Phi: 0.0000
                 XTD: 42.2538
              2theta: 41.5800
scan:
    Number of images: 90
               Slice: -48.0000 - 132.0000
         Image width: 2.0000
            Exp time: 2.0000
       Rotation axis: Omega
               Omega: 0.0000
               Kappa: 54.0000
                 Phi: 275.0000
                 XTD: 42.2538
              2theta: 41.5800
scan:
    Number of images: 90
               Slice: 0.0000 - 180.0000
         Image width: 2.0000
            Exp time: 5.0000
       Rotation axis: Omega
               Omega: 0.0000
               Kappa: 54.0000
                 Phi: 25.0000
                 XTD: 42.2538
              2theta: 89.5800
scan:
    Number of images: 90
               Slice: 0.0000 - 180.0000
         Image width: 2.0000
            Exp time: 5.0000
       Rotation axis: Omega
               Omega: 0.0000
               Kappa: 54.0000
                 Phi: 175.0000
                 XTD: 42.2538
              2theta: 89.5800
scan:
    Number of images: 90
               Slice: 0.0000 - 180.0000
         Image width: 2.0000
            Exp time: 5.0000
       Rotation axis: Omega
               Omega: 0.0000
               Kappa: 54.0000
                 Phi: 0.0000
                 XTD: 42.2538
              2theta: 89.5800
scan:
    Number of images: 90
               Slice: 0.0000 - 180.0000
         Image width: 2.0000
            Exp time: 5.0000
       Rotation axis: Omega
               Omega: 0.0000
               Kappa: 54.0000
                 Phi: 325.0000
                 XTD: 42.2538
              2theta: 89.5800
scan:
    Number of images: 90
               Slice: -48.0000 - 132.0000
         Image width: 2.0000
            Exp time: 2.0000
       Rotation axis: Omega
               Omega: 0.0000
               Kappa: 54.0000
                 Phi: 165.0000
                 XTD: 42.2538
              2theta: 41.5800
scan:
    Number of images: 90
               Slice: 0.0000 - 180.0000
         Image width: 2.0000
            Exp time: 5.0000
       Rotation axis: Omega
               Omega: 0.0000
               Kappa: 54.0000
                 Phi: 275.0000
                 XTD: 42.2538
              2theta: 89.5800
scan:
    Number of images: 90
               Slice: 0.0000 - 180.0000
         Image width: 2.0000
            Exp time: 5.0000
       Rotation axis: Omega
               Omega: 0.0000
               Kappa: 54.0000
                 Phi: 100.0000
                 XTD: 42.2538
              2theta: 89.5800
scan:
    Number of images: 90
               Slice: 0.0000 - 180.0000
         Image width: 2.0000
            Exp time: 5.0000
       Rotation axis: Omega
               Omega: 0.0000
               Kappa: 54.0000
                 Phi: 200.0000
                 XTD: 42.2538
              2theta: 89.5800
;
_diffrn_measurement_device
;
AFC11 (Left): Eulerian 3 circle
;
_diffrn_measurement_device_type 'Rigaku Saturn 944+ CCD'
_diffrn_measurement_method \w
_diffrn_measurement_specimen_support Unknown
_diffrn_orient_matrix_type FS_PROCESS
_diffrn_orient_matrix_UB_11 -0.039552
_diffrn_orient_matrix_UB_12 -0.053717
_diffrn_orient_matrix_UB_13 -0.017134
_diffrn_orient_matrix_UB_21 0.022306
_diffrn_orient_matrix_UB_22 -0.015505
_diffrn_orient_matrix_UB_23 0.050274
_diffrn_orient_matrix_UB_31 -0.029051
_diffrn_orient_matrix_UB_32 0.061228
_diffrn_orient_matrix_UB_33 -0.002301
_diffrn_radiation_monochromator confocal
_diffrn_radiation_type CuK\a
_diffrn_radiation_wavelength 1.54178
_diffrn_reflns_av_R_equivalents 0.0488
_diffrn_reflns_av_unetI/netI 0.0163
_diffrn_reflns_limit_h_max 24
_diffrn_reflns_limit_h_min -24
_diffrn_reflns_limit_k_max 14
_diffrn_reflns_limit_k_min -14
_diffrn_reflns_limit_l_max 28
_diffrn_reflns_limit_l_min -28
_diffrn_reflns_number 185304
_diffrn_reflns_theta_full 65.09
_diffrn_reflns_theta_max 65.09
_diffrn_reflns_theta_min 2.38
_diffrn_source 'Rotating Anode'
_diffrn_source_current 30.0
_diffrn_source_power 1.2
_diffrn_source_voltage 40.0
_diffrn_standards_decay_% 0
_diffrn_standards_interval_count 0
_diffrn_standards_interval_time 0
_diffrn_standards_number 0
_exptl_absorpt_coefficient_mu 5.959
_exptl_absorpt_correction_T_max 1.000
_exptl_absorpt_correction_T_min 0.655
_exptl_absorpt_correction_type multi-scan
_exptl_absorpt_process_details 'Jacobson, R (1998) Private Communication'
_exptl_crystal_colour yellow
_exptl_crystal_colour_primary yellow
_exptl_crystal_density_diffrn 1.294
_exptl_crystal_density_method 'not measured'
_exptl_crystal_description block
_exptl_crystal_F_000 2256
_exptl_crystal_size_max 0.2
_exptl_crystal_size_mid 0.1
_exptl_crystal_size_min 0.1
_refine_diff_density_max 1.048
_refine_diff_density_min -0.907
_refine_diff_density_rms 0.068
_refine_ls_extinction_method none
_refine_ls_goodness_of_fit_ref 1.207
_refine_ls_hydrogen_treatment constr
_refine_ls_matrix_type full
_refine_ls_number_parameters 641
_refine_ls_number_reflns 9457
_refine_ls_number_restraints 94
_refine_ls_restrained_S_all 1.203
_refine_ls_R_factor_all 0.0349
_refine_ls_R_factor_gt 0.0349
_refine_ls_shift/su_max 0.029
_refine_ls_shift/su_mean 0.001
_refine_ls_structure_factor_coef Fsqd
_refine_ls_weighting_details 'calc w=1/[\s^2^(Fo^2^)+(0.0208P)^2^+12.7900P] where P=(Fo^2^+2Fc^2^)/3'
_refine_ls_weighting_scheme calc
_refine_ls_wR_factor_gt 0.0821
_refine_ls_wR_factor_ref 0.0821
_reflns_number_gt 9442
_reflns_number_total 9457
_reflns_threshold_expression >2sigma(I)
_cod_data_source_file ja412565c_si_002.cif
_cod_data_source_block '_Compound5'
_cod_depositor_comments 'Adding full bibliography for 4121810--4121811.cif.'
_cod_original_cell_volume 5544.6(11)
_cod_database_code 4121810
_olex2_refinement_description
;
1. Fixed Uiso
 At 1.2 times of:
  All C(H) groups, All C(H,H) groups
 At 1.5 times of:
  All C(H,H,H) groups
2. Rigid bond restraints
 C4, C3, C1A, C2, C2A, C3A, C1, C4A
 with sigma for 1-2 distances of 0.01 and sigma for 1-3 distances of 0.01
3. Uiso/Uaniso restraints and constraints
C4 \\sim C3 \\sim C1A \\sim C2 \\sim C2A \\sim C3A \\sim C1 \\sim C4A: within 1.7A with sigma of 0.04 and sigma for terminal atoms of 0.08
4. Others
 Sof(C4A)=Sof(H4AA)=Sof(H4AB)=Sof(H4AC)=Sof(C1A)=Sof(H1AA)=Sof(H1AB)=Sof(C2A)=
 Sof(H2A)=Sof(C3A)=Sof(H3A)=1-FVAR(1)
 Sof(C1)=Sof(H1A)=Sof(H1B)=Sof(C2)=Sof(H2)=Sof(C3)=Sof(H3)=Sof(C4)=Sof(H4A)=
 Sof(H4B)=Sof(H4C)=FVAR(1)
5.a Ternary CH refined with riding coordinates:
 C53(H53), C35(H35), C39(H39), C27(H27), C49(H49), C13(H13), C23(H23), C9(H9),
 C3(H3), C3A(H3A)
5.b Secondary CH2 refined with riding coordinates:
 C1(H1A,H1B), C1A(H1AA,H1AB)
5.c Aromatic/amide H refined with riding coordinates:
 C20(H20), C19(H19), C45(H45), C46(H46), C42(H42), C57(H57), C58(H58),
 C43(H43), C56(H56), C44(H44), C30(H30), C32(H32), C2(H2), C31(H31), C16(H16),
 C18(H18), C17(H17), C2A(H2A)
5.d Idealised Me refined as rotating group:
 C54(H54A,H54B,H54C), C33(H33A,H33B,H33C), C55(H55A,H55B,H55C), C47(H47A,H47B,
 H47C), C21(H21A,H21B,H21C), C15(H15A,H15B,H15C), C22(H22A,H22B,H22C), C48(H48A,
 H48B,H48C), C34(H34A,H34B,H34C), C8(H8A,H8B,H8C), C28(H28A,H28B,H28C), C7(H7A,
 H7B,H7C), C41(H41A,H41B,H41C), C40(H40A,H40B,H40C), C14(H14A,H14B,H14C),
 C29(H29A,H29B,H29C), C4(H4A,H4B,H4C), C4A(H4AA,H4AB,H4AC)
;

loop_
_space_group_symop_id
_space_group_symop_operation_xyz
1 'x, y, z'
2 '-x+1/2, y+1/2, -z+1/2'
3 '-x, -y, -z'
4 'x-1/2, -y-1/2, z-1/2'

loop_
_atom_site_label
_atom_site_type_symbol
_atom_site_fract_x
_atom_site_fract_y
_atom_site_fract_z
_atom_site_U_iso_or_equiv
_atom_site_adp_type
_atom_site_occupancy
_atom_site_symmetry_multiplicity
_atom_site_calc_flag
_atom_site_refinement_flags
_atom_site_disorder_assembly
_atom_site_disorder_group
Pd1 Pd 0.794497(11) 0.63670(2) 0.461805(9) 0.02283(7) Uani 1 1 d . . .
Pd2 Pd 0.791646(12) 0.675698(19) 0.564665(9) 0.02150(7) Uani 1 1 d . A .
Cl1 Cl 0.68341(4) 0.64926(8) 0.47467(3) 0.03233(19) Uani 1 1 d . A .
N3 N 0.77664(13) 0.6519(2) 0.68328(10) 0.0196(5) Uani 1 1 d . A .
N1 N 0.78247(13) 0.6894(2) 0.33440(11) 0.0198(5) Uani 1 1 d . . .
N2 N 0.73170(13) 0.5365(2) 0.33765(11) 0.0196(5) Uani 1 1 d . . .
C20 C 0.72192(16) 0.5519(3) 0.27870(13) 0.0234(6) Uani 1 1 d . A .
H20 H 0.6981 0.5046 0.2468 0.028 Uiso 1 1 calc R . .
C51 C 0.69971(15) 0.8902(2) 0.59682(12) 0.0181(6) Uani 1 1 d . . .
N4 N 0.72953(12) 0.8038(2) 0.64084(10) 0.0170(5) Uani 1 1 d . A .
C6 C 0.76583(15) 0.7139(2) 0.63356(13) 0.0198(6) Uani 1 1 d . . .
C19 C 0.75329(16) 0.6481(3) 0.27655(13) 0.0232(7) Uani 1 1 d . A .
H19 H 0.7552 0.6808 0.2428 0.028 Uiso 1 1 calc R . .
C45 C 0.74891(16) 0.7023(3) 0.72006(13) 0.0207(6) Uani 1 1 d . . .
H45 H 0.7505 0.6751 0.7562 0.025 Uiso 1 1 calc R A .
C38 C 0.87932(16) 0.5365(3) 0.74083(13) 0.0238(7) Uani 1 1 d . A .
C36 C 0.77648(16) 0.4552(3) 0.65820(13) 0.0224(6) Uani 1 1 d . A .
C46 C 0.71939(15) 0.7976(3) 0.69364(12) 0.0198(6) Uani 1 1 d . A .
H46 H 0.6966 0.8496 0.7078 0.024 Uiso 1 1 calc R . .
C52 C 0.74324(16) 0.9790(3) 0.59601(13) 0.0212(6) Uani 1 1 d . . .
C42 C 0.91220(17) 0.4331(3) 0.75041(14) 0.0281(7) Uani 1 1 d . . .
H42 H 0.9570 0.4245 0.7811 0.034 Uiso 1 1 calc R . .
C5 C 0.77026(15) 0.6211(3) 0.37355(14) 0.0208(6) Uani 1 1 d . A .
C53 C 0.82165(16) 0.9800(3) 0.63737(14) 0.0251(7) Uani 1 1 d . . .
H53 H 0.8380 0.9029 0.6431 0.030 Uiso 1 1 calc R . .
C57 C 0.64021(18) 1.0620(3) 0.51897(15) 0.0290(7) Uani 1 1 d . . .
H57 H 0.6194 1.1219 0.4940 0.035 Uiso 1 1 calc R . .
C26 C 0.76077(19) 0.3565(3) 0.38725(15) 0.0301(7) Uani 1 1 d . . .
C35 C 0.70125(17) 0.4646(3) 0.60962(14) 0.0264(7) Uani 1 1 d . . .
H35 H 0.6964 0.5396 0.5929 0.032 Uiso 1 1 calc R . .
C10 C 0.8030(2) 0.8801(3) 0.37161(16) 0.0338(8) Uani 1 1 d . . .
C24 C 0.63908(17) 0.4311(3) 0.35316(14) 0.0257(7) Uani 1 1 d . . .
C50 C 0.62806(16) 0.8816(3) 0.55742(13) 0.0205(6) Uani 1 1 d . . .
C58 C 0.59953(17) 0.9702(3) 0.51836(13) 0.0260(7) Uani 1 1 d . . .
H58 H 0.5522 0.9675 0.4913 0.031 Uiso 1 1 calc R . .
C43 C 0.87953(18) 0.3434(3) 0.71523(15) 0.0278(7) Uani 1 1 d . A .
H43 H 0.9027 0.2753 0.7220 0.033 Uiso 1 1 calc R . .
C37 C 0.81158(16) 0.5455(3) 0.69440(13) 0.0208(6) Uani 1 1 d . . .
C56 C 0.71167(17) 1.0653(3) 0.55648(14) 0.0263(7) Uani 1 1 d . . .
H56 H 0.7389 1.1260 0.5552 0.032 Uiso 1 1 calc R . .
C44 C 0.81246(18) 0.3540(3) 0.66977(14) 0.0262(7) Uani 1 1 d . . .
H44 H 0.7910 0.2925 0.6465 0.031 Uiso 1 1 calc R A .
C1 C 0.9019(9) 0.6277(9) 0.4982(7) 0.029(2) Uani 0.581(9) 1 d PU A 1
H1A H 0.9216 0.5685 0.4827 0.035 Uiso 0.581(9) 1 calc PR A 1
H1B H 0.9261 0.6977 0.5002 0.035 Uiso 0.581(9) 1 calc PR A 1
C54 C 0.83321(18) 1.0262(3) 0.69866(14) 0.0308(7) Uani 1 1 d . . .
H54A H 0.8193 1.1028 0.6948 0.046 Uiso 1 1 calc R . .
H54B H 0.8825 1.0200 0.7250 0.046 Uiso 1 1 calc R . .
H54C H 0.8051 0.9850 0.7148 0.046 Uiso 1 1 calc R . .
C25 C 0.70974(16) 0.4393(3) 0.36002(13) 0.0224(6) Uani 1 1 d . A .
C39 C 0.91654(18) 0.6340(3) 0.78046(15) 0.0331(8) Uani 1 1 d . . .
H39 H 0.8911 0.7017 0.7614 0.040 Uiso 1 1 calc R A .
C27 C 0.83838(19) 0.3715(3) 0.39786(17) 0.0386(9) Uani 1 1 d . A .
H27 H 0.8473 0.4514 0.3981 0.046 Uiso 1 1 calc R . .
C33 C 0.6855(2) 0.3840(4) 0.55803(17) 0.0487(11) Uani 1 1 d . . .
H33A H 0.7220 0.3895 0.5431 0.073 Uiso 1 1 calc R . .
H33B H 0.6403 0.4017 0.5267 0.073 Uiso 1 1 calc R . .
H33C H 0.6842 0.3098 0.5718 0.073 Uiso 1 1 calc R . .
C55 C 0.86731(19) 1.0433(3) 0.61127(17) 0.0390(9) Uani 1 1 d . . .
H55A H 0.8572 1.0168 0.5716 0.059 Uiso 1 1 calc R . .
H55B H 0.9167 1.0318 0.6361 0.059 Uiso 1 1 calc R . .
H55C H 0.8566 1.1210 0.6097 0.059 Uiso 1 1 calc R . .
C49 C 0.58378(16) 0.7805(3) 0.55640(14) 0.0245(7) Uani 1 1 d . . .
H49 H 0.6164 0.7179 0.5724 0.029 Uiso 1 1 calc R . .
C13 C 0.92155(17) 0.6760(3) 0.33143(15) 0.0307(8) Uani 1 1 d . A .
H13 H 0.8869 0.6167 0.3259 0.037 Uiso 1 1 calc R . .
C23 C 0.58650(17) 0.5253(3) 0.32811(15) 0.0297(7) Uani 1 1 d . A .
H23 H 0.6136 0.5947 0.3367 0.036 Uiso 1 1 calc R . .
C47 C 0.54292(18) 0.7967(3) 0.59636(15) 0.0332(8) Uani 1 1 d . . .
H47A H 0.5760 0.8095 0.6368 0.050 Uiso 1 1 calc R . .
H47B H 0.5156 0.7313 0.5948 0.050 Uiso 1 1 calc R . .
H47C H 0.5116 0.8592 0.5824 0.050 Uiso 1 1 calc R . .
C12 C 0.89483(17) 0.7797(3) 0.35150(14) 0.0301(7) Uani 1 1 d . . .
C30 C 0.6194(2) 0.3319(3) 0.37174(17) 0.0371(9) Uani 1 1 d . A .
H30 H 0.5726 0.3221 0.3672 0.045 Uiso 1 1 calc R . .
C11 C 0.82732(17) 0.7863(3) 0.35270(13) 0.0243(7) Uani 1 1 d . A .
C21 C 0.53331(19) 0.5322(4) 0.35771(18) 0.0414(9) Uani 1 1 d . . .
H21A H 0.5024 0.4689 0.3463 0.062 Uiso 1 1 calc R A .
H21B H 0.5056 0.5987 0.3449 0.062 Uiso 1 1 calc R . .
H21C H 0.5587 0.5334 0.4004 0.062 Uiso 1 1 calc R . .
C15 C 0.92572(19) 0.6965(3) 0.27124(16) 0.0363(8) Uani 1 1 d . . .
H15A H 0.8797 0.7177 0.2422 0.054 Uiso 1 1 calc R A .
H15B H 0.9408 0.6299 0.2583 0.054 Uiso 1 1 calc R . .
H15C H 0.9592 0.7547 0.2754 0.054 Uiso 1 1 calc R . .
C32 C 0.7376(2) 0.2609(3) 0.40521(16) 0.0391(9) Uani 1 1 d . A .
H32 H 0.7700 0.2045 0.4234 0.047 Uiso 1 1 calc R . .
C22 C 0.5458(2) 0.5171(3) 0.26033(17) 0.0414(9) Uani 1 1 d . . .
H22A H 0.5788 0.5190 0.2416 0.062 Uiso 1 1 calc R A .
H22B H 0.5134 0.5783 0.2463 0.062 Uiso 1 1 calc R . .
H22C H 0.5196 0.4488 0.2505 0.062 Uiso 1 1 calc R . .
C48 C 0.53127(17) 0.7494(3) 0.49315(15) 0.0327(8) Uani 1 1 d . . .
H48A H 0.4949 0.8050 0.4784 0.049 Uiso 1 1 calc R . .
H48B H 0.5100 0.6790 0.4942 0.049 Uiso 1 1 calc R . .
H48C H 0.5560 0.7447 0.4673 0.049 Uiso 1 1 calc R . .
C2 C 0.8907(8) 0.5997(10) 0.5516(7) 0.0216(19) Uani 0.581(9) 1 d PU A 1
H2 H 0.8745 0.5290 0.5548 0.026 Uiso 0.581(9) 1 calc PR A 1
C34 C 0.6465(2) 0.4536(4) 0.63690(18) 0.0494(11) Uani 1 1 d . . .
H34A H 0.6498 0.3810 0.6540 0.074 Uiso 1 1 calc R . .
H34B H 0.5996 0.4641 0.6063 0.074 Uiso 1 1 calc R . .
H34C H 0.6556 0.5086 0.6675 0.074 Uiso 1 1 calc R . .
C31 C 0.6681(2) 0.2479(3) 0.39672(17) 0.0431(10) Uani 1 1 d . . .
H31 H 0.6535 0.1819 0.4079 0.052 Uiso 1 1 calc R A .
C9 C 0.7301(2) 0.8890(3) 0.37257(18) 0.0369(9) Uani 1 1 d . A .
H9 H 0.7078 0.8156 0.3631 0.044 Uiso 1 1 calc R . .
C16 C 0.9379(2) 0.8728(4) 0.36941(19) 0.0466(10) Uani 1 1 d . A .
H16 H 0.9830 0.8712 0.3691 0.056 Uiso 1 1 calc R . .
C3 C 0.9046(11) 0.6821(15) 0.6030(9) 0.034(3) Uani 0.581(9) 1 d PU A 1
H3 H 0.9239 0.6438 0.6417 0.040 Uiso 0.581(9) 1 calc PR A 1
C8 C 0.7338(2) 0.9227(3) 0.43414(18) 0.0444(10) Uani 1 1 d . . .
H8A H 0.7635 0.8714 0.4637 0.067 Uiso 1 1 calc R A .
H8B H 0.6869 0.9219 0.4336 0.067 Uiso 1 1 calc R . .
H8C H 0.7534 0.9960 0.4437 0.067 Uiso 1 1 calc R . .
C28 C 0.8551(2) 0.3207(4) 0.3483(2) 0.0513(11) Uani 1 1 d . . .
H28A H 0.8466 0.2423 0.3467 0.077 Uiso 1 1 calc R A .
H28B H 0.9041 0.3340 0.3560 0.077 Uiso 1 1 calc R . .
H28C H 0.8253 0.3536 0.3107 0.077 Uiso 1 1 calc R . .
C7 C 0.6836(2) 0.9694(4) 0.32471(19) 0.0456(10) Uani 1 1 d . . .
H7A H 0.7058 1.0410 0.3315 0.068 Uiso 1 1 calc R A .
H7B H 0.6379 0.9751 0.3264 0.068 Uiso 1 1 calc R . .
H7C H 0.6779 0.9427 0.2860 0.068 Uiso 1 1 calc R . .
C41 C 0.9128(3) 0.6235(4) 0.84144(16) 0.0514(11) Uani 1 1 d . A .
H41A H 0.8641 0.6152 0.8360 0.077 Uiso 1 1 calc R . .
H41B H 0.9324 0.6889 0.8646 0.077 Uiso 1 1 calc R . .
H41C H 0.9396 0.5598 0.8620 0.077 Uiso 1 1 calc R . .
C18 C 0.8487(2) 0.9708(4) 0.3889(2) 0.0512(11) Uani 1 1 d . A .
H18 H 0.8340 1.0352 0.4016 0.061 Uiso 1 1 calc R . .
C40 C 0.9937(2) 0.6459(4) 0.7875(2) 0.0584(13) Uani 1 1 d . A .
H40A H 1.0202 0.5814 0.8072 0.088 Uiso 1 1 calc R . .
H40B H 1.0144 0.7106 0.8108 0.088 Uiso 1 1 calc R . .
H40C H 0.9947 0.6530 0.7487 0.088 Uiso 1 1 calc R . .
C14 C 0.9935(2) 0.6363(4) 0.37744(18) 0.0551(12) Uani 1 1 d . . .
H14A H 1.0285 0.6930 0.3836 0.083 Uiso 1 1 calc R A .
H14B H 1.0074 0.5702 0.3631 0.083 Uiso 1 1 calc R . .
H14C H 0.9897 0.6207 0.4146 0.083 Uiso 1 1 calc R . .
C17 C 0.9150(3) 0.9677(4) 0.3877(2) 0.0594(13) Uani 1 1 d . . .
H17 H 0.9444 1.0296 0.3993 0.071 Uiso 1 1 calc R A .
C29 C 0.8890(2) 0.3256(5) 0.4583(2) 0.0674(15) Uani 1 1 d . . .
H29A H 0.8770 0.3558 0.4893 0.101 Uiso 1 1 calc R A .
H29B H 0.9370 0.3458 0.4654 0.101 Uiso 1 1 calc R . .
H29C H 0.8850 0.2463 0.4581 0.101 Uiso 1 1 calc R . .
C4 C 0.9377(4) 0.7813(6) 0.6069(3) 0.046(2) Uani 0.581(9) 1 d PU A 1
H4A H 0.9128 0.8232 0.5711 0.069 Uiso 0.581(9) 1 calc PR A 1
H4B H 0.9857 0.7689 0.6115 0.069 Uiso 0.581(9) 1 calc PR A 1
H4C H 0.9379 0.8217 0.6408 0.069 Uiso 0.581(9) 1 calc PR A 1
C4A C 0.9288(6) 0.7776(9) 0.5088(5) 0.051(3) Uani 0.419(9) 1 d PU A 2
H4AA H 0.9270 0.8041 0.4711 0.076 Uiso 0.419(9) 1 calc PR A 2
H4AB H 0.9769 0.7810 0.5382 0.076 Uiso 0.419(9) 1 calc PR A 2
H4AC H 0.8991 0.8231 0.5214 0.076 Uiso 0.419(9) 1 calc PR A 2
C1A C 0.8948(15) 0.6626(15) 0.6040(13) 0.023(4) Uani 0.419(9) 1 d PU A 2
H1AA H 0.9185 0.7335 0.6163 0.028 Uiso 0.419(9) 1 calc PR A 2
H1AB H 0.9104 0.6110 0.6373 0.028 Uiso 0.419(9) 1 calc PR A 2
C2A C 0.8998(15) 0.621(2) 0.5549(14) 0.058(5) Uani 0.419(9) 1 d PU A 2
H2A H 0.9004 0.5442 0.5552 0.070 Uiso 0.419(9) 1 calc PR A 2
C3A C 0.9043(12) 0.6657(14) 0.5024(11) 0.032(3) Uani 0.419(9) 1 d PU A 2
H3A H 0.9309 0.6171 0.4866 0.039 Uiso 0.419(9) 1 calc PR A 2

loop_
_atom_site_aniso_label
_atom_site_aniso_U_11
_atom_site_aniso_U_22
_atom_site_aniso_U_33
_atom_site_aniso_U_23
_atom_site_aniso_U_13
_atom_site_aniso_U_12
Pd1 0.02172(12) 0.03346(14) 0.01528(11) -0.00098(9) 0.00951(9) -0.00008(9)
Pd2 0.02288(12) 0.02823(13) 0.01343(11) -0.00045(9) 0.00738(9) 0.00264(9)
Cl1 0.0205(4) 0.0568(5) 0.0201(4) -0.0059(3) 0.0087(3) -0.0020(3)
N3 0.0225(13) 0.0221(13) 0.0142(12) -0.0001(10) 0.0073(10) 0.0027(10)
N1 0.0214(12) 0.0245(13) 0.0155(12) -0.0009(10) 0.0095(10) -0.0018(10)
N2 0.0202(12) 0.0199(13) 0.0195(12) 0.0011(10) 0.0089(10) 0.0001(10)
C20 0.0264(16) 0.0290(17) 0.0120(13) -0.0039(12) 0.0050(12) -0.0009(13)
C51 0.0209(14) 0.0183(15) 0.0149(13) 0.0014(11) 0.0071(12) 0.0041(12)
N4 0.0191(12) 0.0169(12) 0.0146(11) 0.0001(9) 0.0066(10) 0.0017(10)
C6 0.0172(14) 0.0205(15) 0.0171(14) 0.0017(12) 0.0022(11) 0.0000(12)
C19 0.0248(16) 0.0319(17) 0.0127(14) 0.0011(12) 0.0073(12) 0.0000(13)
C45 0.0252(15) 0.0239(16) 0.0146(14) -0.0015(12) 0.0098(12) 0.0011(12)
C38 0.0260(16) 0.0260(17) 0.0189(15) 0.0026(13) 0.0086(13) 0.0005(13)
C36 0.0279(16) 0.0221(16) 0.0192(15) 0.0006(12) 0.0116(13) 0.0013(13)
C46 0.0219(15) 0.0231(16) 0.0158(14) -0.0029(12) 0.0092(12) 0.0006(12)
C52 0.0243(15) 0.0223(16) 0.0198(14) -0.0014(12) 0.0118(12) -0.0002(12)
C42 0.0274(16) 0.0311(18) 0.0248(16) 0.0098(14) 0.0096(13) 0.0088(14)
C5 0.0157(14) 0.0223(16) 0.0261(16) -0.0011(12) 0.0102(12) -0.0009(12)
C53 0.0215(15) 0.0264(17) 0.0287(16) -0.0023(13) 0.0115(13) -0.0019(13)
C57 0.0349(18) 0.0280(18) 0.0280(17) 0.0094(14) 0.0167(14) 0.0112(14)
C26 0.0361(19) 0.0255(17) 0.0253(17) -0.0022(14) 0.0088(14) 0.0044(14)
C35 0.0312(17) 0.0227(16) 0.0215(15) -0.0018(13) 0.0066(13) -0.0001(13)
C10 0.041(2) 0.0304(19) 0.0383(19) -0.0087(15) 0.0253(17) -0.0103(16)
C24 0.0306(17) 0.0248(17) 0.0256(16) -0.0045(13) 0.0152(14) -0.0050(14)
C50 0.0209(15) 0.0251(16) 0.0166(14) 0.0004(12) 0.0089(12) 0.0038(12)
C58 0.0235(15) 0.0343(18) 0.0189(15) 0.0048(13) 0.0072(12) 0.0101(14)
C43 0.0361(18) 0.0205(16) 0.0310(17) 0.0068(13) 0.0180(15) 0.0086(14)
C37 0.0265(15) 0.0213(16) 0.0159(14) 0.0052(12) 0.0097(12) 0.0056(12)
C56 0.0323(17) 0.0231(16) 0.0299(17) 0.0026(13) 0.0192(14) 0.0020(13)
C44 0.0341(18) 0.0209(16) 0.0252(16) -0.0009(13) 0.0136(14) 0.0027(13)
C1 0.030(5) 0.033(6) 0.025(4) -0.005(5) 0.012(4) 0.001(5)
C54 0.0289(17) 0.0348(19) 0.0276(17) -0.0061(14) 0.0102(14) -0.0083(15)
C25 0.0285(16) 0.0201(15) 0.0192(14) -0.0006(12) 0.0104(13) -0.0012(13)
C39 0.0295(18) 0.0273(18) 0.0303(18) -0.0002(14) -0.0006(14) 0.0032(14)
C27 0.0288(18) 0.032(2) 0.043(2) -0.0072(16) 0.0028(16) 0.0069(15)
C33 0.053(2) 0.044(2) 0.034(2) -0.0141(18) 0.0018(18) 0.0068(19)
C55 0.0306(18) 0.052(2) 0.038(2) -0.0035(18) 0.0179(16) -0.0123(17)
C49 0.0181(15) 0.0269(17) 0.0238(16) 0.0008(13) 0.0036(12) -0.0007(13)
C13 0.0241(16) 0.043(2) 0.0272(17) 0.0030(15) 0.0124(14) 0.0014(15)
C23 0.0240(16) 0.0286(18) 0.0367(18) -0.0064(15) 0.0124(14) -0.0047(14)
C47 0.0265(17) 0.045(2) 0.0281(17) 0.0003(16) 0.0110(14) -0.0099(15)
C12 0.0270(17) 0.042(2) 0.0245(16) -0.0017(15) 0.0139(14) -0.0075(15)
C30 0.047(2) 0.033(2) 0.043(2) -0.0072(16) 0.0304(18) -0.0126(17)
C11 0.0278(16) 0.0265(17) 0.0217(15) -0.0044(13) 0.0130(13) -0.0073(13)
C21 0.0277(18) 0.051(2) 0.049(2) -0.0126(19) 0.0192(17) -0.0051(17)
C15 0.0350(19) 0.048(2) 0.0309(18) -0.0004(16) 0.0187(16) 0.0029(17)
C32 0.056(2) 0.0248(18) 0.0339(19) 0.0058(15) 0.0151(17) 0.0065(17)
C22 0.0324(19) 0.048(2) 0.041(2) 0.0025(18) 0.0117(16) 0.0064(17)
C48 0.0236(16) 0.040(2) 0.0289(18) -0.0074(15) 0.0045(14) -0.0014(15)
C2 0.011(4) 0.024(4) 0.024(4) 0.002(3) 0.000(3) 0.002(3)
C34 0.0294(19) 0.078(3) 0.039(2) 0.005(2) 0.0110(17) -0.004(2)
C31 0.075(3) 0.0228(18) 0.040(2) 0.0042(16) 0.033(2) -0.0041(18)
C9 0.048(2) 0.0246(18) 0.054(2) -0.0059(16) 0.0378(19) -0.0034(16)
C16 0.037(2) 0.062(3) 0.050(2) -0.018(2) 0.0273(19) -0.023(2)
C3 0.012(4) 0.064(9) 0.020(5) -0.014(6) 0.002(3) -0.013(5)
C8 0.067(3) 0.031(2) 0.056(2) 0.0020(18) 0.045(2) 0.0061(19)
C28 0.033(2) 0.067(3) 0.051(2) -0.012(2) 0.0138(19) -0.002(2)
C7 0.048(2) 0.047(2) 0.051(2) -0.0015(19) 0.030(2) -0.0020(19)
C41 0.072(3) 0.042(2) 0.0224(18) -0.0052(17) 0.0002(19) 0.007(2)
C18 0.069(3) 0.040(2) 0.063(3) -0.024(2) 0.046(2) -0.023(2)
C40 0.030(2) 0.053(3) 0.072(3) -0.011(2) 0.000(2) -0.0063(19)
C14 0.036(2) 0.090(4) 0.035(2) 0.010(2) 0.0095(18) 0.017(2)
C17 0.068(3) 0.059(3) 0.070(3) -0.029(2) 0.046(3) -0.041(2)
C29 0.047(3) 0.091(4) 0.041(2) -0.009(2) -0.007(2) 0.020(3)
C4 0.037(4) 0.045(4) 0.056(4) -0.013(3) 0.018(3) 0.001(3)
C4A 0.048(6) 0.058(6) 0.043(6) -0.006(5) 0.015(5) -0.003(5)
C1A 0.027(11) 0.008(5) 0.030(6) -0.001(4) 0.008(7) -0.001(5)
C2A 0.046(10) 0.081(12) 0.046(8) -0.005(8) 0.017(7) -0.002(8)
C3A 0.018(5) 0.046(9) 0.035(5) -0.019(7) 0.014(4) -0.012(8)

loop_
_atom_type_symbol
_atom_type_description
_atom_type_scat_dispersion_real
_atom_type_scat_dispersion_imag
_atom_type_scat_source
C C 0.0181 0.0091 'International Tables Vol C Tables 4.2.6.8 and 6.1.1.4'
H H 0.0000 0.0000 'International Tables Vol C Tables 4.2.6.8 and 6.1.1.4'
Cl Cl 0.3639 0.7018 'International Tables Vol C Tables 4.2.6.8 and 6.1.1.4'
N N 0.0311 0.0180 'International Tables Vol C Tables 4.2.6.8 and 6.1.1.4'
Pd Pd 0.1215 3.9337 'International Tables Vol C Tables 4.2.6.8 and 6.1.1.4'

loop_
_geom_angle_atom_site_label_1
_geom_angle_atom_site_label_2
_geom_angle_atom_site_label_3
_geom_angle
Cl1 Pd1 Pd2 58.06(2)
Cl1 Pd1 C2A 114.2(7)
C5 Pd1 Pd2 164.91(8)
C5 Pd1 Cl1 107.74(8)
C5 Pd1 C1 102.7(4)
C5 Pd1 C2 137.6(4)
C5 Pd1 C2A 137.4(8)
C5 Pd1 C3A 106.0(6)
C1 Pd1 Pd2 91.8(4)
C1 Pd1 Cl1 149.5(4)
C1 Pd1 C2 38.2(6)
C1 Pd1 C2A 35.3(9)
C1 Pd1 C3A 12.8(6)
C2 Pd1 Pd2 57.5(4)
C2 Pd1 Cl1 112.0(4)
C2 Pd1 C2A 7.1(8)
C2A Pd1 Pd2 57.6(8)
C3A Pd1 Pd2 87.3(6)
C3A Pd1 Cl1 144.8(6)
C3A Pd1 C2 40.8(8)
C3A Pd1 C2A 35.8(9)
Cl1 Pd2 Pd1 57.92(2)
C6 Pd2 Pd1 166.85(8)
C6 Pd2 Cl1 109.37(8)
C6 Pd2 C2 137.1(4)
C6 Pd2 C3 103.5(6)
C6 Pd2 C2A 135.0(7)
C2 Pd2 Pd1 55.9(4)
C2 Pd2 Cl1 110.4(4)
C2 Pd2 C2A 7.4(8)
C3 Pd2 Pd1 89.2(6)
C3 Pd2 Cl1 147.1(6)
C3 Pd2 C2 39.5(7)
C3 Pd2 C2A 33.9(9)
C1A Pd2 Pd1 91.0(9)
C1A Pd2 Cl1 148.2(9)
C1A Pd2 C6 102.0(9)
C1A Pd2 C2 38.0(9)
C1A Pd2 C3 7.4(10)
C1A Pd2 C2A 33.6(12)
C2A Pd2 Pd1 58.1(7)
C2A Pd2 Cl1 114.6(7)
Pd1 Cl1 Pd2 64.02(2)
C6 N3 C45 112.0(2)
C6 N3 C37 123.0(2)
C45 N3 C37 125.0(2)
C19 N1 C11 124.5(2)
C5 N1 C19 111.9(3)
C5 N1 C11 123.3(2)
C20 N2 C25 124.6(2)
C5 N2 C20 111.7(2)
C5 N2 C25 123.5(2)
C19 C20 N2 106.7(3)
C52 C51 N4 118.7(3)
C50 C51 N4 118.1(3)
C50 C51 C52 123.2(3)
C6 N4 C51 124.4(2)
C6 N4 C46 111.9(2)
C46 N4 C51 123.6(2)
N3 C6 Pd2 128.0(2)
N3 C6 N4 102.7(2)
N4 C6 Pd2 129.2(2)
C20 C19 N1 106.8(3)
C46 C45 N3 106.8(3)
C42 C38 C37 117.5(3)
C42 C38 C39 120.1(3)
C37 C38 C39 122.4(3)
C37 C36 C35 122.3(3)
C44 C36 C35 120.6(3)
C44 C36 C37 117.1(3)
C45 C46 N4 106.6(3)
C51 C52 C53 120.6(3)
C56 C52 C51 117.4(3)
C56 C52 C53 122.0(3)
C43 C42 C38 121.1(3)
N1 C5 Pd1 131.2(2)
N1 C5 N2 102.9(2)
N2 C5 Pd1 125.7(2)
C52 C53 C54 111.1(3)
C52 C53 C55 113.0(3)
C54 C53 C55 110.4(3)
C56 C57 C58 120.3(3)
C25 C26 C27 121.8(3)
C32 C26 C25 117.1(3)
C32 C26 C27 121.1(3)
C36 C35 C34 110.3(3)
C33 C35 C36 114.0(3)
C33 C35 C34 111.0(3)
C11 C10 C9 123.7(3)
C11 C10 C18 116.9(3)
C18 C10 C9 119.4(3)
C25 C24 C23 122.1(3)
C30 C24 C25 116.5(3)
C30 C24 C23 121.3(3)
C51 C50 C49 121.9(3)
C58 C50 C51 116.7(3)
C58 C50 C49 121.4(3)
C57 C58 C50 121.3(3)
C42 C43 C44 120.4(3)
C38 C37 N3 118.6(3)
C38 C37 C36 122.7(3)
C36 C37 N3 118.7(3)
C57 C56 C52 120.8(3)
C43 C44 C36 121.2(3)
C2 C1 Pd1 82.3(9)
C26 C25 N2 118.0(3)
C24 C25 N2 118.9(3)
C24 C25 C26 123.2(3)
C38 C39 C41 110.3(3)
C38 C39 C40 112.0(3)
C41 C39 C40 110.9(3)
C26 C27 C29 112.4(4)
C28 C27 C26 112.2(3)
C28 C27 C29 109.9(3)
C50 C49 C47 111.5(3)
C50 C49 C48 112.8(3)
C48 C49 C47 109.2(3)
C12 C13 C15 110.1(3)
C12 C13 C14 112.8(3)
C15 C13 C14 110.2(3)
C24 C23 C21 112.1(3)
C24 C23 C22 112.2(3)
C22 C23 C21 109.4(3)
C11 C12 C13 122.8(3)
C16 C12 C13 119.9(3)
C16 C12 C11 117.3(3)
C31 C30 C24 121.2(3)
C10 C11 N1 119.5(3)
C10 C11 C12 123.0(3)
C12 C11 N1 117.5(3)
C31 C32 C26 121.3(3)
Pd1 C2 Pd2 66.6(4)
C1 C2 Pd1 59.4(8)
C1 C2 Pd2 119.1(9)
C1 C2 C3 122.6(11)
C3 C2 Pd1 117.0(11)
C3 C2 Pd2 61.7(10)
C32 C31 C30 120.7(3)
C10 C9 C8 112.2(3)
C10 C9 C7 110.5(3)
C7 C9 C8 110.7(3)
C17 C16 C12 121.1(4)
C2 C3 Pd2 78.8(10)
C4 C3 Pd2 119.3(14)
C4 C3 C2 123.2(16)
C17 C18 C10 121.7(4)
C18 C17 C16 120.0(4)
C2A C1A Pd2 93(2)
Pd2 C2A Pd1 64.3(8)
C1A C2A Pd1 117(2)
C1A C2A Pd2 53.5(17)
C1A C2A C3A 136(2)
C3A C2A Pd1 59.1(13)
C3A C2A Pd2 112.5(19)
C4A C3A Pd1 118.3(14)
C4A C3A C2A 113.8(17)
C2A C3A Pd1 85.0(14)

loop_
_geom_bond_atom_site_label_1
_geom_bond_atom_site_label_2
_geom_bond_distance
Pd1 Pd2 2.5814(3)
Pd1 Cl1 2.4330(9)
Pd1 C5 2.017(3)
Pd1 C1 2.024(18)
Pd1 C2 2.329(14)
Pd1 C2A 2.43(3)
Pd1 C3A 2.10(2)
Pd2 Cl1 2.4367(8)
Pd2 C6 2.013(3)
Pd2 C2 2.371(16)
Pd2 C3 2.13(2)
Pd2 C1A 1.95(3)
Pd2 C2A 2.42(3)
N3 C6 1.367(4)
N3 C45 1.385(4)
N3 C37 1.441(4)
N1 C19 1.386(4)
N1 C5 1.361(4)
N1 C11 1.443(4)
N2 C20 1.385(4)
N2 C5 1.370(4)
N2 C25 1.441(4)
C20 C19 1.338(5)
C51 N4 1.444(4)
C51 C52 1.401(4)
C51 C50 1.401(4)
N4 C6 1.368(4)
N4 C46 1.390(4)
C45 C46 1.338(4)
C38 C42 1.392(5)
C38 C37 1.401(4)
C38 C39 1.520(5)
C36 C35 1.527(4)
C36 C37 1.404(4)
C36 C44 1.397(4)
C52 C53 1.518(4)
C52 C56 1.389(4)
C42 C43 1.376(5)
C53 C54 1.524(4)
C53 C55 1.535(4)
C57 C58 1.385(5)
C57 C56 1.383(5)
C26 C25 1.406(5)
C26 C27 1.521(5)
C26 C32 1.384(5)
C35 C33 1.520(5)
C35 C34 1.529(5)
C10 C11 1.389(5)
C10 C9 1.513(5)
C10 C18 1.392(5)
C24 C25 1.397(4)
C24 C23 1.517(5)
C24 C30 1.397(5)
C50 C58 1.394(4)
C50 C49 1.516(4)
C43 C44 1.384(5)
C1 C2 1.45(2)
C39 C41 1.528(5)
C39 C40 1.531(5)
C27 C28 1.517(6)
C27 C29 1.526(6)
C49 C47 1.537(4)
C49 C48 1.532(4)
C13 C12 1.525(5)
C13 C15 1.528(5)
C13 C14 1.529(5)
C23 C21 1.538(5)
C23 C22 1.528(5)
C12 C11 1.402(4)
C12 C16 1.387(5)
C30 C31 1.381(6)
C32 C31 1.368(6)
C2 C3 1.54(3)
C9 C8 1.530(5)
C9 C7 1.523(6)
C16 C17 1.379(6)
C3 C4 1.360(18)
C18 C17 1.376(6)
C4A C3A 1.428(19)
C1A C2A 1.34(5)
C2A C3A 1.43(4)
